data_4086311
loop_
_publ_author_name
'Tenne, Mario'
'Metz, Stefan'
'Wagenblast, Gerhard'
'M\"unster, Ingo'
'Strassner, Thomas'

_publ_section_title
;
 C&#x2227;C* Cyclometalated Platinum(II) Complexes with
 Dibenzofuranyl-1,2,4-triazol-5-ylidene Ligands: Synthesis,
 Characterization, and Photoluminescent Properties
;
_journal_issue 18
_journal_name_full Organometallics
_journal_page_first 4433
_journal_paper_doi 10.1021/acs.organomet.5b00136
_journal_volume 34
_journal_year 2015
_chemical_formula_moiety 'C30 H21 N3 O3 Pt'
_chemical_formula_sum 'C30 H21 N3 O3 Pt'
_chemical_formula_weight 666.59
_chemical_name_systematic
;
 ?
;
_space_group_IT_number 14
_symmetry_cell_setting monoclinic
_symmetry_space_group_name_Hall '-P 2ybc'
_symmetry_space_group_name_H-M 'P 1 21/c 1'
_atom_sites_solution_hydrogens geom
_atom_sites_solution_primary direct
_atom_sites_solution_secondary difmap
_audit_creation_method SHELXL-97
_cell_angle_alpha 90.00
_cell_angle_beta 108.503(13)
_cell_angle_gamma 90.00
_cell_formula_units_Z 4
_cell_length_a 12.9500(13)
_cell_length_b 7.4700(14)
_cell_length_c 25.877(4)
_cell_measurement_reflns_used 109
_cell_measurement_temperature 198(2)
_cell_measurement_theta_max 16.503
_cell_measurement_theta_min 4.211
_cell_volume 2373.8(6)
_computing_cell_refinement 'Dirax/lsq (Duisenberg, 1992)'
_computing_data_collection 'Collect (Nonius BV, 2001)'
_computing_data_reduction 'EvalCCD (Duisenberg et al., 2003)'
_computing_molecular_graphics 'ORTEP-3 (Farrugia, 2012)'
_computing_publication_material 'enCIFer (Allen et al., 2004)'
_computing_structure_refinement 'SHELXL-97 (Sheldrick, 2008)'
_computing_structure_solution 'SIR92 (Alomare et al., 1994)'
_diffrn_ambient_temperature 198(2)
_diffrn_detector_area_resol_mean 9
_diffrn_measured_fraction_theta_full 0.999
_diffrn_measured_fraction_theta_max 0.999
_diffrn_measurement_device_type KappaCCD
_diffrn_measurement_method \f
_diffrn_radiation_monochromator graphite
_diffrn_radiation_source 'fine-focus sealed tube'
_diffrn_radiation_type MoK\a
_diffrn_radiation_wavelength 0.71073
_diffrn_reflns_av_R_equivalents 0.0730
_diffrn_reflns_av_sigmaI/netI 0.0429
_diffrn_reflns_limit_h_max 14
_diffrn_reflns_limit_h_min -14
_diffrn_reflns_limit_k_max 8
_diffrn_reflns_limit_k_min -8
_diffrn_reflns_limit_l_max 28
_diffrn_reflns_limit_l_min -28
_diffrn_reflns_number 37461
_diffrn_reflns_theta_full 23.26
_diffrn_reflns_theta_max 23.26
_diffrn_reflns_theta_min 3.16
_exptl_absorpt_coefficient_mu 5.951
_exptl_absorpt_correction_T_max 0.5820
_exptl_absorpt_correction_T_min 0.1348
_exptl_absorpt_correction_type multi-scan
_exptl_absorpt_process_details 'SADABS (Sheldrick, 2002)'
_exptl_crystal_colour yellow
_exptl_crystal_density_diffrn 1.865
_exptl_crystal_density_method 'not measured'
_exptl_crystal_description needle
_exptl_crystal_F_000 1296
_exptl_crystal_size_max 0.56
_exptl_crystal_size_mid 0.11
_exptl_crystal_size_min 0.10
_refine_diff_density_max 0.894
_refine_diff_density_min -0.799
_refine_diff_density_rms 0.160
_refine_ls_extinction_method none
_refine_ls_goodness_of_fit_ref 1.143
_refine_ls_hydrogen_treatment constr
_refine_ls_matrix_type full
_refine_ls_number_parameters 335
_refine_ls_number_reflns 3404
_refine_ls_number_restraints 0
_refine_ls_restrained_S_all 1.143
_refine_ls_R_factor_all 0.0640
_refine_ls_R_factor_gt 0.0334
_refine_ls_shift/su_max 0.002
_refine_ls_shift/su_mean 0.000
_refine_ls_structure_factor_coef Fsqd
_refine_ls_weighting_details 'calc w=1/[\s^2^(Fo^2^)+(0.0000P)^2^+10.8371P] where P=(Fo^2^+2Fc^2^)/3'
_refine_ls_weighting_scheme calc
_refine_ls_wR_factor_gt 0.0472
_refine_ls_wR_factor_ref 0.0541
_reflns_number_gt 2548
_reflns_number_total 3404
_reflns_threshold_expression >2sigma(I)
_cod_data_source_file om5b00136_si_002.cif
_cod_data_source_block compound_11
_cod_original_sg_symbol_H-M P21/c
_cod_database_code 4086311

loop_
_symmetry_equiv_pos_as_xyz
'x, y, z'
'-x, y+1/2, -z+1/2'
'-x, -y, -z'
'x, -y-1/2, z-1/2'

loop_
_atom_site_label
_atom_site_type_symbol
_atom_site_fract_x
_atom_site_fract_y
_atom_site_fract_z
_atom_site_U_iso_or_equiv
_atom_site_adp_type
_atom_site_occupancy
_atom_site_symmetry_multiplicity
_atom_site_calc_flag
_atom_site_refinement_flags
Pt1 Pt 1.01203(2) 0.19278(4) 0.539589(11) 0.02713(9) Uani 1 1 d .
O3 O 1.3985(4) 0.1789(7) 0.70757(18) 0.0449(12) Uani 1 1 d .
N3 N 1.1945(5) 0.4202(8) 0.4550(2) 0.0357(15) Uani 1 1 d .
C19 C 0.8915(5) -0.0276(9) 0.6641(3) 0.0270(17) Uani 1 1 d .
C25 C 0.6579(5) 0.1673(9) 0.4807(2) 0.0253(16) Uani 1 1 d .
N2 N 1.0184(4) 0.3496(7) 0.4300(2) 0.0306(14) Uani 1 1 d .
C1 C 1.0588(5) 0.2995(10) 0.4828(3) 0.0300(16) Uani 1 1 d .
O1 O 0.8459(3) 0.1884(7) 0.49704(16) 0.0294(10) Uani 1 1 d .
C2 C 1.1024(6) 0.4226(9) 0.4153(3) 0.0371(19) Uani 1 1 d .
H2 H 1.0943 0.4696 0.3802 0.045 Uiso 1 1 calc R
O2 O 0.9830(3) 0.0860(6) 0.60664(16) 0.0306(11) Uani 1 1 d .
C14 C 1.3922(5) 0.3072(10) 0.6259(3) 0.0332(16) Uani 1 1 d .
C16 C 0.7725(5) 0.1461(8) 0.5176(3) 0.0284(17) Uani 1 1 d .
C13 C 1.5037(5) 0.3236(10) 0.6632(3) 0.0367(18) Uani 1 1 d .
C6 C 1.2249(5) 0.1763(10) 0.6334(3) 0.0336(17) Uani 1 1 d .
H6 H 1.1880 0.1170 0.6549 0.040 Uiso 1 1 calc R
C5 C 1.1710(5) 0.2226(9) 0.5794(3) 0.0306(18) Uani 1 1 d .
C8 C 1.5010(6) 0.2412(10) 0.7113(3) 0.046(2) Uani 1 1 d .
C11 C 1.6913(6) 0.3832(11) 0.7080(4) 0.060(3) Uani 1 1 d .
H11 H 1.7580 0.4350 0.7075 0.072 Uiso 1 1 calc R
C30 C 0.6363(5) 0.1435(9) 0.4254(3) 0.0346(19) Uani 1 1 d .
H30 H 0.6939 0.1155 0.4114 0.042 Uiso 1 1 calc R
C21 C 0.8117(6) -0.0999(10) 0.7337(3) 0.0405(19) Uani 1 1 d .
H21 H 0.7498 -0.1009 0.7459 0.049 Uiso 1 1 calc R
C28 C 0.4479(5) 0.2067(10) 0.4104(3) 0.0423(19) Uani 1 1 d .
H28 H 0.3755 0.2182 0.3863 0.051 Uiso 1 1 calc R
C27 C 0.4695(5) 0.2362(10) 0.4646(3) 0.048(2) Uani 1 1 d .
H27 H 0.4126 0.2720 0.4782 0.057 Uiso 1 1 calc R
C10 C 1.6865(6) 0.2986(12) 0.7550(4) 0.061(2) Uani 1 1 d .
H10 H 1.7503 0.2917 0.7858 0.073 Uiso 1 1 calc R
C23 C 0.9971(6) -0.1726(11) 0.7475(3) 0.0442(19) Uani 1 1 d .
H23 H 1.0640 -0.2237 0.7692 0.053 Uiso 1 1 calc R
C20 C 0.8036(5) -0.0274(9) 0.6838(3) 0.0358(19) Uani 1 1 d .
H20 H 0.7365 0.0238 0.6623 0.043 Uiso 1 1 calc R
C15 C 1.3394(5) 0.3554(8) 0.5716(3) 0.0336(19) Uani 1 1 d .
H15 H 1.3763 0.4173 0.5506 0.040 Uiso 1 1 calc R
C29 C 0.5309(6) 0.1601(10) 0.3902(3) 0.045(2) Uani 1 1 d .
H29 H 0.5158 0.1396 0.3523 0.054 Uiso 1 1 calc R
C7 C 1.3337(6) 0.2197(10) 0.6546(3) 0.0363(19) Uani 1 1 d .
C24 C 0.9888(5) -0.1001(9) 0.6974(3) 0.0351(18) Uani 1 1 d .
H24 H 1.0508 -0.0995 0.6853 0.042 Uiso 1 1 calc R
N1 N 1.1649(4) 0.3452(7) 0.4964(2) 0.0305(14) Uani 1 1 d .
C12 C 1.6006(6) 0.3939(10) 0.6615(3) 0.051(2) Uani 1 1 d .
H12 H 1.6057 0.4487 0.6293 0.061 Uiso 1 1 calc R
C9 C 1.5919(6) 0.2252(11) 0.7578(3) 0.055(2) Uani 1 1 d .
H9 H 1.5881 0.1663 0.7897 0.066 Uiso 1 1 calc R
C3 C 0.9049(5) 0.3350(10) 0.3965(3) 0.0362(18) Uani 1 1 d .
H3A H 0.8845 0.2084 0.3911 0.054 Uiso 1 1 calc R
H3B H 0.8949 0.3915 0.3611 0.054 Uiso 1 1 calc R
H3C H 0.8588 0.3953 0.4147 0.054 Uiso 1 1 calc R
C4 C 1.2319(5) 0.3089(10) 0.5502(2) 0.0268(15) Uani 1 1 d .
C22 C 0.9085(6) -0.1712(11) 0.7662(3) 0.046(2) Uani 1 1 d .
H22 H 0.9143 -0.2188 0.8010 0.055 Uiso 1 1 calc R
C18 C 0.8875(5) 0.0502(9) 0.6102(3) 0.0288(17) Uani 1 1 d .
C26 C 0.5739(5) 0.2143(11) 0.5001(3) 0.043(2) Uani 1 1 d .
H26 H 0.5880 0.2317 0.5381 0.052 Uiso 1 1 calc R
C17 C 0.7896(5) 0.0778(9) 0.5699(3) 0.0315(17) Uani 1 1 d .
H17 H 0.7261 0.0466 0.5788 0.038 Uiso 1 1 calc R

loop_
_atom_site_aniso_label
_atom_site_aniso_U_11
_atom_site_aniso_U_22
_atom_site_aniso_U_33
_atom_site_aniso_U_23
_atom_site_aniso_U_13
_atom_site_aniso_U_12
Pt1 0.02442(14) 0.02672(15) 0.03127(15) -0.00220(18) 0.01026(10) 0.00167(18)
O3 0.040(3) 0.052(3) 0.040(3) 0.001(3) 0.008(2) 0.006(3)
N3 0.038(4) 0.034(4) 0.038(4) -0.001(3) 0.017(3) -0.001(3)
C19 0.028(4) 0.025(4) 0.027(4) -0.006(3) 0.008(3) -0.002(3)
C25 0.022(4) 0.021(4) 0.030(4) 0.001(3) 0.003(3) -0.003(3)
N2 0.033(3) 0.027(4) 0.033(4) -0.001(3) 0.012(3) 0.003(3)
C1 0.024(4) 0.024(4) 0.041(4) -0.010(4) 0.008(3) 0.002(4)
O1 0.026(2) 0.029(3) 0.033(3) 0.000(3) 0.011(2) 0.004(3)
C2 0.048(5) 0.034(5) 0.034(5) 0.002(4) 0.019(4) -0.001(4)
O2 0.028(3) 0.036(3) 0.028(3) 0.006(2) 0.009(2) 0.003(2)
C14 0.026(4) 0.031(4) 0.039(4) -0.006(4) 0.005(3) 0.004(4)
C16 0.028(4) 0.022(4) 0.035(4) -0.008(3) 0.010(4) -0.003(3)
C13 0.030(4) 0.026(4) 0.053(5) -0.007(4) 0.011(4) 0.001(4)
C6 0.026(4) 0.035(4) 0.041(4) -0.001(4) 0.013(3) 0.008(4)
C5 0.026(4) 0.028(4) 0.036(4) -0.007(4) 0.008(3) 0.010(3)
C8 0.033(5) 0.044(5) 0.056(5) -0.014(4) 0.007(4) 0.004(4)
C11 0.034(5) 0.049(6) 0.079(7) -0.007(5) -0.008(5) 0.005(4)
C30 0.028(4) 0.034(5) 0.042(5) -0.003(4) 0.010(4) 0.001(3)
C21 0.039(5) 0.044(5) 0.045(5) 0.009(4) 0.022(4) -0.001(4)
C28 0.028(4) 0.039(5) 0.048(5) 0.008(5) -0.005(4) -0.009(4)
C27 0.025(4) 0.068(6) 0.052(5) 0.005(5) 0.014(4) 0.005(4)
C10 0.037(5) 0.053(5) 0.072(7) -0.002(6) -0.012(5) 0.007(5)
C23 0.037(4) 0.045(5) 0.048(5) 0.013(5) 0.009(4) 0.011(4)
C20 0.026(4) 0.037(5) 0.044(5) -0.001(4) 0.010(4) 0.001(4)
C15 0.029(4) 0.028(5) 0.047(5) -0.002(4) 0.018(4) -0.002(3)
C29 0.042(5) 0.051(6) 0.039(5) -0.007(4) 0.008(4) -0.008(4)
C7 0.035(4) 0.035(5) 0.035(4) -0.007(4) 0.004(4) 0.009(4)
C24 0.033(4) 0.034(4) 0.044(5) 0.007(4) 0.020(4) 0.002(4)
N1 0.032(3) 0.031(4) 0.030(3) -0.001(3) 0.011(3) 0.003(3)
C12 0.045(5) 0.038(5) 0.068(6) -0.003(5) 0.014(5) 0.003(4)
C9 0.049(5) 0.055(6) 0.045(5) -0.004(4) -0.008(4) 0.013(5)
C3 0.036(4) 0.040(5) 0.031(4) 0.000(4) 0.008(3) 0.004(4)
C4 0.023(4) 0.025(4) 0.034(4) -0.005(4) 0.011(3) 0.003(4)
C22 0.051(5) 0.049(5) 0.041(5) 0.022(5) 0.019(4) 0.008(5)
C18 0.027(4) 0.027(4) 0.031(4) -0.008(4) 0.007(4) -0.002(4)
C26 0.030(4) 0.064(6) 0.036(4) -0.001(4) 0.010(4) 0.000(4)
C17 0.025(4) 0.033(4) 0.035(4) 0.003(4) 0.007(4) -0.004(4)

loop_
_atom_type_symbol
_atom_type_description
_atom_type_scat_dispersion_real
_atom_type_scat_dispersion_imag
_atom_type_scat_source
C C 0.0033 0.0016 'International Tables Vol C Tables 4.2.6.8 and 6.1.1.4'
H H 0.0000 0.0000 'International Tables Vol C Tables 4.2.6.8 and 6.1.1.4'
N N 0.0061 0.0033 'International Tables Vol C Tables 4.2.6.8 and 6.1.1.4'
O O 0.0106 0.0060 'International Tables Vol C Tables 4.2.6.8 and 6.1.1.4'
Pt Pt -1.7033 8.3905 'International Tables Vol C Tables 4.2.6.8 and 6.1.1.4'

loop_
_geom_angle_atom_site_label_1
_geom_angle_atom_site_label_2
_geom_angle_atom_site_label_3
_geom_angle
C1 Pt1 C5 80.0(3)
C1 Pt1 O2 172.4(2)
C5 Pt1 O2 92.4(2)
C1 Pt1 O1 97.2(2)
C5 Pt1 O1 174.5(2)
O2 Pt1 O1 90.29(17)
C8 O3 C7 105.1(6)
C2 N3 N1 102.1(5)
C20 C19 C24 117.5(6)
C20 C19 C18 123.5(6)
C24 C19 C18 119.0(6)
C30 C25 C26 119.2(6)
C30 C25 C16 118.8(6)
C26 C25 C16 122.0(6)
C1 N2 C2 107.6(5)
C1 N2 C3 125.1(5)
C2 N2 C3 127.2(6)
N1 C1 N2 103.3(5)
N1 C1 Pt1 116.4(5)
N2 C1 Pt1 140.3(5)
C16 O1 Pt1 124.6(4)
N3 C2 N2 112.6(6)
N3 C2 H2 123.7
N2 C2 H2 123.7
C18 O2 Pt1 125.2(4)
C7 C14 C15 118.9(6)
C7 C14 C13 106.2(6)
C15 C14 C13 134.8(7)
O1 C16 C17 126.1(6)
O1 C16 C25 115.4(6)
C17 C16 C25 118.5(6)
C12 C13 C8 118.5(7)
C12 C13 C14 136.9(7)
C8 C13 C14 104.6(6)
C7 C6 C5 117.7(6)
C7 C6 H6 121.2
C5 C6 H6 121.2
C6 C5 C4 117.7(6)
C6 C5 Pt1 126.6(5)
C4 C5 Pt1 115.6(5)
O3 C8 C9 124.1(8)
O3 C8 C13 112.4(6)
C9 C8 C13 123.5(8)
C10 C11 C12 121.6(8)
C10 C11 H11 119.2
C12 C11 H11 119.2
C25 C30 C29 120.2(6)
C25 C30 H30 119.9
C29 C30 H30 119.9
C20 C21 C22 120.7(7)
C20 C21 H21 119.7
C22 C21 H21 119.7
C27 C28 C29 120.1(6)
C27 C28 H28 120.0
C29 C28 H28 120.0
C28 C27 C26 120.4(6)
C28 C27 H27 119.8
C26 C27 H27 119.8
C9 C10 C11 121.2(7)
C9 C10 H10 119.4
C11 C10 H10 119.4
C24 C23 C22 120.1(7)
C24 C23 H23 119.9
C22 C23 H23 119.9
C21 C20 C19 121.2(6)
C21 C20 H20 119.4
C19 C20 H20 119.4
C4 C15 C14 116.8(6)
C4 C15 H15 121.6
C14 C15 H15 121.6
C28 C29 C30 119.8(7)
C28 C29 H29 120.1
C30 C29 H29 120.1
C6 C7 C14 124.3(6)
C6 C7 O3 124.0(7)
C14 C7 O3 111.7(6)
C23 C24 C19 121.4(6)
C23 C24 H24 119.3
C19 C24 H24 119.3
C1 N1 N3 114.4(5)
C1 N1 C4 117.7(5)
N3 N1 C4 127.9(5)
C13 C12 C11 118.7(8)
C13 C12 H12 120.7
C11 C12 H12 120.7
C10 C9 C8 116.5(8)
C10 C9 H9 121.7
C8 C9 H9 121.7
N2 C3 H3A 109.5
N2 C3 H3B 109.5
H3A C3 H3B 109.5
N2 C3 H3C 109.5
H3A C3 H3C 109.5
H3B C3 H3C 109.5
C15 C4 C5 124.6(6)
C15 C4 N1 125.3(6)
C5 C4 N1 110.1(5)
C21 C22 C23 119.1(7)
C21 C22 H22 120.5
C23 C22 H22 120.5
O2 C18 C17 125.7(6)
O2 C18 C19 113.3(6)
C17 C18 C19 121.0(6)
C25 C26 C27 120.3(7)
C25 C26 H26 119.9
C27 C26 H26 119.9
C18 C17 C16 127.8(6)
C18 C17 H17 116.1
C16 C17 H17 116.1

loop_
_geom_bond_atom_site_label_1
_geom_bond_atom_site_label_2
_geom_bond_distance
Pt1 C1 1.930(7)
Pt1 C5 2.001(6)
Pt1 O2 2.050(4)
Pt1 O1 2.083(4)
O3 C8 1.380(8)
O3 C7 1.396(7)
N3 C2 1.303(8)
N3 N1 1.368(7)
C19 C20 1.386(8)
C19 C24 1.391(9)
C19 C18 1.496(9)
C25 C30 1.380(8)
C25 C26 1.381(8)
C25 C16 1.497(8)
N2 C1 1.352(8)
N2 C2 1.373(8)
N2 C3 1.454(7)
C1 N1 1.350(7)
O1 C16 1.267(7)
C2 H2 0.9500
O2 C18 1.298(7)
C14 C7 1.383(9)
C14 C15 1.400(9)
C14 C13 1.465(8)
C16 C17 1.398(8)
C13 C12 1.374(9)
C13 C8 1.400(10)
C6 C7 1.378(9)
C6 C5 1.393(8)
C6 H6 0.9500
C5 C4 1.411(9)
C8 C9 1.396(10)
C11 C10 1.391(11)
C11 C12 1.390(10)
C11 H11 0.9500
C30 C29 1.386(9)
C30 H30 0.9500
C21 C20 1.374(9)
C21 C22 1.377(9)
C21 H21 0.9500
C28 C27 1.359(9)
C28 C29 1.380(9)
C28 H28 0.9500
C27 C26 1.383(9)
C27 H27 0.9500
C10 C9 1.365(10)
C10 H10 0.9500
C23 C24 1.377(9)
C23 C22 1.380(9)
C23 H23 0.9500
C20 H20 0.9500
C15 C4 1.370(8)
C15 H15 0.9500
C29 H29 0.9500
C24 H24 0.9500
N1 C4 1.411(7)
C12 H12 0.9500
C9 H9 0.9500
C3 H3A 0.9800
C3 H3B 0.9800
C3 H3C 0.9800
C22 H22 0.9500
C18 C17 1.378(8)
C26 H26 0.9500
C17 H17 0.9500

loop_
_geom_torsion_atom_site_label_1
_geom_torsion_atom_site_label_2
_geom_torsion_atom_site_label_3
_geom_torsion_atom_site_label_4
_geom_torsion
C2 N2 C1 N1 -0.2(7)
C3 N2 C1 N1 -177.6(6)
C2 N2 C1 Pt1 179.1(7)
C3 N2 C1 Pt1 1.7(12)
C5 Pt1 C1 N1 -2.3(5)
O1 Pt1 C1 N1 172.9(5)
C5 Pt1 C1 N2 178.5(8)
O1 Pt1 C1 N2 -6.4(8)
C1 Pt1 O1 C16 -172.5(5)
O2 Pt1 O1 C16 5.9(5)
N1 N3 C2 N2 -1.3(7)
C1 N2 C2 N3 1.0(8)
C3 N2 C2 N3 178.3(6)
C5 Pt1 O2 C18 172.7(5)
O1 Pt1 O2 C18 -2.5(5)
Pt1 O1 C16 C17 -7.1(9)
Pt1 O1 C16 C25 175.0(4)
C30 C25 C16 O1 31.1(9)
C26 C25 C16 O1 -147.3(7)
C30 C25 C16 C17 -147.0(6)
C26 C25 C16 C17 34.7(10)
C7 C14 C13 C12 -179.9(8)
C15 C14 C13 C12 1.5(16)
C7 C14 C13 C8 0.6(8)
C15 C14 C13 C8 -178.0(8)
C7 C6 C5 C4 0.6(10)
C7 C6 C5 Pt1 -175.4(5)
C1 Pt1 C5 C6 179.5(7)
O2 Pt1 C5 C6 0.4(6)
C1 Pt1 C5 C4 3.4(5)
O2 Pt1 C5 C4 -175.6(5)
C7 O3 C8 C9 -179.0(7)
C7 O3 C8 C13 1.3(8)
C12 C13 C8 O3 179.2(6)
C14 C13 C8 O3 -1.2(8)
C12 C13 C8 C9 -0.5(12)
C14 C13 C8 C9 179.2(7)
C26 C25 C30 C29 -2.4(11)
C16 C25 C30 C29 179.3(6)
C29 C28 C27 C26 -2.0(12)
C12 C11 C10 C9 -1.2(13)
C22 C21 C20 C19 1.5(11)
C24 C19 C20 C21 -1.5(10)
C18 C19 C20 C21 -179.7(6)
C7 C14 C15 C4 -1.0(10)
C13 C14 C15 C4 177.4(8)
C27 C28 C29 C30 0.0(12)
C25 C30 C29 C28 2.2(11)
C5 C6 C7 C14 0.6(11)
C5 C6 C7 O3 -178.8(6)
C15 C14 C7 C6 -0.4(11)
C13 C14 C7 C6 -179.2(7)
C15 C14 C7 O3 179.1(6)
C13 C14 C7 O3 0.2(8)
C8 O3 C7 C6 178.5(7)
C8 O3 C7 C14 -0.9(8)
C22 C23 C24 C19 -1.4(12)
C20 C19 C24 C23 1.4(11)
C18 C19 C24 C23 179.7(7)
N2 C1 N1 N3 -0.6(7)
Pt1 C1 N1 N3 179.9(4)
N2 C1 N1 C4 -179.6(5)
Pt1 C1 N1 C4 0.9(8)
C2 N3 N1 C1 1.1(7)
C2 N3 N1 C4 -179.9(6)
C8 C13 C12 C11 -1.2(11)
C14 C13 C12 C11 179.3(8)
C10 C11 C12 C13 2.1(12)
C11 C10 C9 C8 -0.5(12)
O3 C8 C9 C10 -178.3(7)
C13 C8 C9 C10 1.3(12)
C14 C15 C4 C5 2.3(10)
C14 C15 C4 N1 -179.9(6)
C6 C5 C4 C15 -2.1(10)
Pt1 C5 C4 C15 174.3(5)
C6 C5 C4 N1 179.8(6)
Pt1 C5 C4 N1 -3.8(7)
C1 N1 C4 C15 -176.1(6)
N3 N1 C4 C15 4.9(11)
C1 N1 C4 C5 1.9(8)
N3 N1 C4 C5 -177.0(6)
C20 C21 C22 C23 -1.4(12)
C24 C23 C22 C21 1.3(12)
Pt1 O2 C18 C17 -0.1(10)
Pt1 O2 C18 C19 179.8(4)
C20 C19 C18 O2 160.2(6)
C24 C19 C18 O2 -18.0(9)
C20 C19 C18 C17 -19.9(10)
C24 C19 C18 C17 161.9(7)
C30 C25 C26 C27 0.3(11)
C16 C25 C26 C27 178.7(7)
C28 C27 C26 C25 1.9(12)
O2 C18 C17 C16 1.0(12)
C19 C18 C17 C16 -179.0(6)
O1 C16 C17 C18 3.2(12)
C25 C16 C17 C18 -179.0(7)
